data_4507629
loop_
_publ_author_name
'Lee, Eunji'
'Ju, Huiyeong'
'Lee, Shim Sung'
'Park, Ki-Min'

_publ_section_title
;
 Tubular Arrangement of 1,3-Alternate Calix[4]arene with Bipyridines: A
 Platform for [2 + 2] Photocyclization
;
_journal_issue 3
_journal_name_full 'Crystal Growth &amp; Design'
_journal_page_first 992
_journal_paper_doi 10.1021/cg301854f
_journal_volume 13
_journal_year 2013
_chemical_formula_moiety
;
C60 H48 O12, 2(C12 H10 N2), 4(C3 H7 N O)
;
_chemical_formula_sum 'C96 H96 N8 O16'
_chemical_formula_weight 1617.81
_chemical_name_systematic
; 
 ? 
;
_space_group_IT_number 14
_symmetry_cell_setting monoclinic
_symmetry_space_group_name_Hall '-P 2ybc'
_symmetry_space_group_name_H-M 'P 1 21/c 1'
_atom_sites_solution_hydrogens geom
_atom_sites_solution_primary direct
_atom_sites_solution_secondary difmap
_audit_creation_method SHELXLTL
_cell_angle_alpha 90.00
_cell_angle_beta 107.820(2)
_cell_angle_gamma 90.00
_cell_formula_units_Z 4
_cell_length_a 25.6177(8)
_cell_length_b 15.9531(6)
_cell_length_c 21.9422(7)
_cell_measurement_reflns_used 6987
_cell_measurement_temperature 173(2)
_cell_measurement_theta_max 20.68
_cell_measurement_theta_min 2.27
_cell_volume 8537.1(5)
_computing_cell_refinement 'Bruker SAINT'
_computing_data_collection 'Bruker APEX2'
_computing_data_reduction 'Bruker SAINT'
_computing_molecular_graphics 'Bruker SHELXTL'
_computing_publication_material 'Bruker SHELXTL'
_computing_structure_refinement 'Bruker SHELXTL'
_computing_structure_solution 'Bruker SHELXTL'
_diffrn_ambient_temperature 173(2)
_diffrn_measured_fraction_theta_full 0.997
_diffrn_measured_fraction_theta_max 0.997
_diffrn_measurement_device_type 'Bruker APEX-II CCD'
_diffrn_measurement_method '\f and \w scans'
_diffrn_radiation_monochromator graphite
_diffrn_radiation_source 'fine-focus sealed tube'
_diffrn_radiation_type MoK\a
_diffrn_radiation_wavelength 0.71073
_diffrn_reflns_av_R_equivalents 0.1038
_diffrn_reflns_av_sigmaI/netI 0.0914
_diffrn_reflns_limit_h_max 30
_diffrn_reflns_limit_h_min -30
_diffrn_reflns_limit_k_max 18
_diffrn_reflns_limit_k_min -18
_diffrn_reflns_limit_l_max 26
_diffrn_reflns_limit_l_min -26
_diffrn_reflns_number 66214
_diffrn_reflns_theta_full 25.00
_diffrn_reflns_theta_max 25.00
_diffrn_reflns_theta_min 0.83
_exptl_absorpt_coefficient_mu 0.086
_exptl_absorpt_correction_T_max 0.9855
_exptl_absorpt_correction_T_min 0.9788
_exptl_absorpt_correction_type multi-scan
_exptl_absorpt_process_details SADABS
_exptl_crystal_colour colourless
_exptl_crystal_density_diffrn 1.259
_exptl_crystal_density_method 'not measured'
_exptl_crystal_description block
_exptl_crystal_F_000 3424
_exptl_crystal_size_max 0.25
_exptl_crystal_size_mid 0.20
_exptl_crystal_size_min 0.17
_refine_diff_density_max 0.415
_refine_diff_density_min -0.306
_refine_diff_density_rms 0.056
_refine_ls_extinction_method none
_refine_ls_goodness_of_fit_ref 1.027
_refine_ls_hydrogen_treatment constr
_refine_ls_matrix_type full
_refine_ls_number_parameters 1081
_refine_ls_number_reflns 14997
_refine_ls_number_restraints 0
_refine_ls_restrained_S_all 1.027
_refine_ls_R_factor_all 0.1451
_refine_ls_R_factor_gt 0.0838
_refine_ls_shift/su_max 0.001
_refine_ls_shift/su_mean 0.000
_refine_ls_structure_factor_coef Fsqd
_refine_ls_weighting_details 'calc w=1/[\s^2^(Fo^2^)+(0.0737P)^2^+12.0439P] where P=(Fo^2^+2Fc^2^)/3'
_refine_ls_weighting_scheme calc
_refine_ls_wR_factor_gt 0.1923
_refine_ls_wR_factor_ref 0.2249
_reflns_number_gt 8615
_reflns_number_total 14997
_reflns_threshold_expression >2sigma(I)
_cod_data_source_file cg301854f_si_002.cif
_cod_data_source_block cocrystal2
_cod_depositor_comments
;
The following automatic conversions were performed:

'_symmetry_cell_setting' value 'Monoclinic' changed to 'monoclinic'
according to /home/saulius/struct/CIF-dictionaries/cif_core.dic
dictionary named 'cif_core.dic' version 2.4.2 from 2011-04-26.

Automatic conversion script
Id: cif_fix_values 1891 2012-01-12 08:04:46Z andrius 
;
_cod_original_sg_symbol_H-M P2(1)/c
_cod_database_code 4507629

loop_
_symmetry_equiv_pos_as_xyz
'x, y, z'
'-x, y+1/2, -z+1/2'
'-x, -y, -z'
'x, -y-1/2, z-1/2'

loop_
_atom_site_label
_atom_site_type_symbol
_atom_site_fract_x
_atom_site_fract_y
_atom_site_fract_z
_atom_site_U_iso_or_equiv
_atom_site_adp_type
_atom_site_occupancy
_atom_site_symmetry_multiplicity
_atom_site_calc_flag
_atom_site_refinement_flags
O1 O 0.28336(10) 0.63697(17) 0.16897(13) 0.0378(7) Uani 1 1 d .
O2 O 0.52740(11) 0.6431(2) 0.09510(14) 0.0468(8) Uani 1 1 d .
H2 H 0.5612 0.6389 0.0821 0.056 Uiso 1 1 d R
O3 O 0.48248(12) 0.6129(2) -0.00687(15) 0.0580(9) Uani 1 1 d .
O4 O 0.18453(10) 0.86105(19) 0.18121(13) 0.0414(7) Uani 1 1 d .
O5 O -0.02810(13) 0.8676(3) 0.30974(17) 0.0748(11) Uani 1 1 d .
H5 H -0.0621 0.8687 0.3221 0.090 Uiso 1 1 d R
O6 O -0.08950(14) 0.8998(3) 0.21666(18) 0.0801(12) Uani 1 1 d .
O7 O 0.35166(9) 0.88103(17) 0.30483(12) 0.0346(6) Uani 1 1 d .
O8 O 0.58146(11) 0.8306(2) 0.20300(14) 0.0490(8) Uani 1 1 d .
H8 H 0.6145 0.8206 0.1905 0.059 Uiso 1 1 d R
O9 O 0.63519(11) 0.8866(2) 0.29363(14) 0.0482(8) Uani 1 1 d .
O10 O 0.27065(9) 0.66527(17) 0.36084(12) 0.0354(7) Uani 1 1 d .
O11 O 0.01092(11) 0.6456(2) 0.39511(14) 0.0516(8) Uani 1 1 d .
H11 H -0.0242 0.6375 0.4043 0.062 Uiso 1 1 d R
O12 O 0.04371(12) 0.5764(2) 0.48690(17) 0.0680(10) Uani 1 1 d .
C1 C 0.23370(15) 0.6300(3) 0.1828(2) 0.0395(10) Uani 1 1 d .
C2 C 0.23161(16) 0.5786(3) 0.2336(2) 0.0415(10) Uani 1 1 d .
C3 C 0.18125(18) 0.5723(3) 0.2451(2) 0.0553(13) Uani 1 1 d .
H3A H 0.1779 0.5372 0.2787 0.066 Uiso 1 1 calc R
C4 C 0.13661(18) 0.6157(4) 0.2088(3) 0.0628(15) Uani 1 1 d .
H4A H 0.1025 0.6096 0.2171 0.075 Uiso 1 1 calc R
C5 C 0.14030(17) 0.6685(4) 0.1603(2) 0.0590(14) Uani 1 1 d .
H5A H 0.1090 0.6994 0.1363 0.071 Uiso 1 1 calc R
C6 C 0.18914(16) 0.6766(3) 0.1464(2) 0.0465(11) Uani 1 1 d .
C7 C 0.22914(15) 0.8651(3) 0.1572(2) 0.0392(10) Uani 1 1 d .
C8 C 0.23474(16) 0.8045(3) 0.1145(2) 0.0443(11) Uani 1 1 d .
C9 C 0.28010(19) 0.8103(4) 0.0919(2) 0.0573(14) Uani 1 1 d .
H9A H 0.2853 0.7696 0.0626 0.069 Uiso 1 1 calc R
C10 C 0.3171(2) 0.8744(4) 0.1117(2) 0.0625(15) Uani 1 1 d .
H10A H 0.3470 0.8787 0.0948 0.075 Uiso 1 1 calc R
C11 C 0.31163(18) 0.9324(4) 0.1556(2) 0.0566(13) Uani 1 1 d .
H11A H 0.3380 0.9759 0.1691 0.068 Uiso 1 1 calc R
C12 C 0.26788(16) 0.9279(3) 0.1804(2) 0.0453(11) Uani 1 1 d .
C13 C 0.30746(14) 0.8921(3) 0.32793(19) 0.0346(9) Uani 1 1 d .
C14 C 0.26462(16) 0.9448(3) 0.2946(2) 0.0424(10) Uani 1 1 d .
C15 C 0.22140(16) 0.9563(3) 0.3193(2) 0.0504(12) Uani 1 1 d .
H15A H 0.1925 0.9934 0.2984 0.060 Uiso 1 1 calc R
C16 C 0.21982(17) 0.9148(3) 0.3735(2) 0.0535(13) Uani 1 1 d .
H16A H 0.1900 0.9236 0.3899 0.064 Uiso 1 1 calc R
C17 C 0.26118(16) 0.8606(3) 0.4042(2) 0.0441(11) Uani 1 1 d .
H17A H 0.2592 0.8316 0.4413 0.053 Uiso 1 1 calc R
C18 C 0.30590(15) 0.8475(3) 0.38201(19) 0.0372(10) Uani 1 1 d .
C19 C 0.32073(15) 0.6577(3) 0.34879(18) 0.0339(9) Uani 1 1 d .
C20 C 0.36116(15) 0.7170(3) 0.37565(19) 0.0360(10) Uani 1 1 d .
C21 C 0.41158(15) 0.7085(3) 0.3640(2) 0.0414(10) Uani 1 1 d .
H21A H 0.4401 0.7476 0.3819 0.050 Uiso 1 1 calc R
C22 C 0.42011(16) 0.6440(3) 0.3271(2) 0.0458(11) Uani 1 1 d .
H22A H 0.4547 0.6383 0.3200 0.055 Uiso 1 1 calc R
C23 C 0.37917(17) 0.5876(3) 0.3001(2) 0.0465(11) Uani 1 1 d .
H23A H 0.3859 0.5433 0.2746 0.056 Uiso 1 1 calc R
C24 C 0.32792(16) 0.5941(3) 0.3095(2) 0.0388(10) Uani 1 1 d .
C25 C 0.19442(18) 0.7346(3) 0.0939(2) 0.0534(13) Uani 1 1 d .
H25A H 0.2048 0.7005 0.0617 0.064 Uiso 1 1 calc R
H25B H 0.1579 0.7591 0.0724 0.064 Uiso 1 1 calc R
C26 C 0.26421(17) 0.9871(3) 0.2323(2) 0.0500(12) Uani 1 1 d .
H26A H 0.2301 1.0202 0.2162 0.060 Uiso 1 1 calc R
H26B H 0.2954 1.0267 0.2414 0.060 Uiso 1 1 calc R
C27 C 0.35129(15) 0.7887(3) 0.41598(19) 0.0410(10) Uani 1 1 d .
H27A H 0.3428 0.7651 0.4536 0.049 Uiso 1 1 calc R
H27B H 0.3856 0.8214 0.4321 0.049 Uiso 1 1 calc R
C28 C 0.28144(17) 0.5350(3) 0.2761(2) 0.0464(11) Uani 1 1 d .
H28A H 0.2949 0.4946 0.2500 0.056 Uiso 1 1 calc R
H28B H 0.2708 0.5026 0.3089 0.056 Uiso 1 1 calc R
C29 C 0.28901(16) 0.5740(3) 0.1251(2) 0.0448(11) Uani 1 1 d .
H29A H 0.2560 0.5736 0.0870 0.054 Uiso 1 1 calc R
H29B H 0.2925 0.5182 0.1457 0.054 Uiso 1 1 calc R
C30 C 0.33884(15) 0.5918(3) 0.10515(19) 0.0345(9) Uani 1 1 d .
C31 C 0.34300(15) 0.5556(3) 0.04963(19) 0.0351(9) Uani 1 1 d .
H31A H 0.3135 0.5228 0.0238 0.042 Uiso 1 1 calc R
C32 C 0.38965(15) 0.5665(3) 0.03126(19) 0.0367(10) Uani 1 1 d .
H32A H 0.3918 0.5416 -0.0072 0.044 Uiso 1 1 calc R
C33 C 0.43284(15) 0.6131(3) 0.06836(18) 0.0334(9) Uani 1 1 d .
C34 C 0.42881(15) 0.6502(3) 0.12416(19) 0.0388(10) Uani 1 1 d .
H34A H 0.4585 0.6826 0.1500 0.047 Uiso 1 1 calc R
C35 C 0.38215(16) 0.6404(3) 0.1423(2) 0.0420(10) Uani 1 1 d .
H35A H 0.3795 0.6667 0.1801 0.050 Uiso 1 1 calc R
C36 C 0.48307(16) 0.6231(3) 0.0480(2) 0.0411(10) Uani 1 1 d .
C37 C 0.13735(16) 0.9056(3) 0.1424(2) 0.0495(12) Uani 1 1 d .
H37A H 0.1252 0.8812 0.0988 0.059 Uiso 1 1 calc R
H37B H 0.1470 0.9651 0.1387 0.059 Uiso 1 1 calc R
C38 C 0.09188(15) 0.8999(3) 0.17193(19) 0.0393(10) Uani 1 1 d .
C39 C 0.04149(16) 0.9355(3) 0.1394(2) 0.0427(10) Uani 1 1 d .
H39A H 0.0368 0.9632 0.0998 0.051 Uiso 1 1 calc R
C40 C -0.00147(16) 0.9308(3) 0.1642(2) 0.0484(12) Uani 1 1 d .
H40A H -0.0360 0.9538 0.1409 0.058 Uiso 1 1 calc R
C41 C 0.00512(16) 0.8925(3) 0.2234(2) 0.0466(11) Uani 1 1 d .
C42 C 0.05582(17) 0.8594(3) 0.2560(2) 0.0504(12) Uani 1 1 d .
H42A H 0.0613 0.8350 0.2970 0.060 Uiso 1 1 calc R
C43 C 0.09845(17) 0.8612(3) 0.2304(2) 0.0490(12) Uani 1 1 d .
H43A H 0.1325 0.8360 0.2527 0.059 Uiso 1 1 calc R
C44 C -0.04245(19) 0.8877(3) 0.2492(3) 0.0575(13) Uani 1 1 d .
C45 C 0.39667(15) 0.9353(3) 0.3345(2) 0.0425(11) Uani 1 1 d .
H45A H 0.4060 0.9308 0.3817 0.051 Uiso 1 1 calc R
H45B H 0.3862 0.9941 0.3223 0.051 Uiso 1 1 calc R
C46 C 0.44603(15) 0.9117(2) 0.31393(19) 0.0334(9) Uani 1 1 d .
C47 C 0.44209(15) 0.8667(3) 0.2589(2) 0.0402(10) Uani 1 1 d .
H47A H 0.4075 0.8462 0.2334 0.048 Uiso 1 1 calc R
C48 C 0.48828(15) 0.8515(3) 0.2407(2) 0.0404(10) Uani 1 1 d .
H48A H 0.4852 0.8206 0.2027 0.048 Uiso 1 1 calc R
C49 C 0.53885(15) 0.8807(2) 0.27722(18) 0.0324(9) Uani 1 1 d .
C50 C 0.54347(15) 0.9248(3) 0.33314(19) 0.0380(10) Uani 1 1 d .
H50A H 0.5781 0.9449 0.3588 0.046 Uiso 1 1 calc R
C51 C 0.49656(15) 0.9393(3) 0.3512(2) 0.0395(10) Uani 1 1 d .
H51A H 0.4996 0.9687 0.3899 0.047 Uiso 1 1 calc R
C52 C 0.59027(16) 0.8664(3) 0.2595(2) 0.0370(10) Uani 1 1 d .
C53 C 0.26853(16) 0.6187(3) 0.4153(2) 0.0439(11) Uani 1 1 d .
H53A H 0.2942 0.6433 0.4545 0.053 Uiso 1 1 calc R
H53B H 0.2799 0.5601 0.4116 0.053 Uiso 1 1 calc R
C54 C 0.21066(15) 0.6201(3) 0.42000(19) 0.0355(9) Uani 1 1 d .
C55 C 0.20036(15) 0.5725(3) 0.46738(19) 0.0380(10) Uani 1 1 d .
H55A H 0.2291 0.5411 0.4959 0.046 Uiso 1 1 calc R
C56 C 0.14829(15) 0.5705(3) 0.47345(19) 0.0397(10) Uani 1 1 d .
H56A H 0.1415 0.5383 0.5067 0.048 Uiso 1 1 calc R
C57 C 0.10590(15) 0.6148(3) 0.43162(19) 0.0371(10) Uani 1 1 d .
C58 C 0.11637(16) 0.6627(3) 0.3838(2) 0.0418(10) Uani 1 1 d .
H58A H 0.0876 0.6934 0.3547 0.050 Uiso 1 1 calc R
C59 C 0.16924(16) 0.6657(3) 0.3786(2) 0.0421(11) Uani 1 1 d .
H59A H 0.1766 0.6992 0.3464 0.051 Uiso 1 1 calc R
C60 C 0.05107(17) 0.6102(3) 0.4409(2) 0.0448(11) Uani 1 1 d .
N1 N 0.61331(14) 0.6453(2) 0.05515(18) 0.0467(9) Uani 1 1 d .
N2 N 0.89032(15) 0.6366(2) -0.14127(19) 0.0495(10) Uani 1 1 d .
C61 C 0.60738(17) 0.6611(3) -0.0063(2) 0.0497(12) Uani 1 1 d .
H61A H 0.5716 0.6726 -0.0341 0.060 Uiso 1 1 calc R
C62 C 0.65038(17) 0.6617(3) -0.0313(2) 0.0470(11) Uani 1 1 d .
H62A H 0.6441 0.6728 -0.0755 0.056 Uiso 1 1 calc R
C63 C 0.70332(16) 0.6458(3) 0.0085(2) 0.0393(10) Uani 1 1 d .
C64 C 0.70941(18) 0.6293(3) 0.0722(2) 0.0478(11) Uani 1 1 d .
H64A H 0.7447 0.6177 0.1011 0.057 Uiso 1 1 calc R
C65 C 0.66405(18) 0.6296(3) 0.0933(2) 0.0521(12) Uani 1 1 d .
H65A H 0.6691 0.6182 0.1372 0.063 Uiso 1 1 calc R
C66 C 0.75212(17) 0.6432(3) -0.0135(2) 0.0433(11) Uani 1 1 d .
H66A H 0.7870 0.6408 0.0182 0.052 Uiso 1 1 calc R
C67 C 0.75080(17) 0.6439(3) -0.0740(2) 0.0434(11) Uani 1 1 d .
H67A H 0.7160 0.6467 -0.1058 0.052 Uiso 1 1 calc R
C68 C 0.80011(16) 0.6408(3) -0.0954(2) 0.0403(10) Uani 1 1 d .
C69 C 0.79430(18) 0.6277(3) -0.1592(2) 0.0492(12) Uani 1 1 d .
H69A H 0.7588 0.6201 -0.1890 0.059 Uiso 1 1 calc R
C70 C 0.84000(19) 0.6257(3) -0.1799(2) 0.0548(13) Uani 1 1 d .
H70A H 0.8350 0.6161 -0.2241 0.066 Uiso 1 1 calc R
C71 C 0.89637(17) 0.6489(3) -0.0793(2) 0.0533(12) Uani 1 1 d .
H71A H 0.9324 0.6564 -0.0509 0.064 Uiso 1 1 calc R
C72 C 0.85297(17) 0.6515(3) -0.0545(2) 0.0481(11) Uani 1 1 d .
H72A H 0.8592 0.6604 -0.0100 0.058 Uiso 1 1 calc R
N3 N 0.66681(14) 0.8249(3) 0.16139(19) 0.0517(10) Uani 1 1 d .
N4 N 0.91777(14) 0.8594(3) -0.0711(2) 0.0541(10) Uani 1 1 d .
C73 C 0.65902(18) 0.8624(3) 0.1053(2) 0.0545(13) Uani 1 1 d .
H73A H 0.6238 0.8852 0.0847 0.065 Uiso 1 1 calc R
C74 C 0.69861(16) 0.8705(3) 0.0750(2) 0.0495(12) Uani 1 1 d .
H74A H 0.6904 0.8966 0.0342 0.059 Uiso 1 1 calc R
C75 C 0.75073(16) 0.8396(3) 0.1055(2) 0.0455(11) Uani 1 1 d .
C76 C 0.75923(17) 0.8019(3) 0.1648(2) 0.0532(12) Uani 1 1 d .
H76A H 0.7943 0.7800 0.1874 0.064 Uiso 1 1 calc R
C77 C 0.71694(18) 0.7961(3) 0.1908(2) 0.0557(13) Uani 1 1 d .
H77A H 0.7238 0.7705 0.2316 0.067 Uiso 1 1 calc R
C78 C 0.79579(17) 0.8435(3) 0.0775(2) 0.0474(11) Uani 1 1 d .
H78A H 0.8321 0.8400 0.1058 0.057 Uiso 1 1 calc R
C79 C 0.78967(16) 0.8515(3) 0.0157(2) 0.0483(12) Uani 1 1 d .
H79A H 0.7532 0.8555 -0.0123 0.058 Uiso 1 1 calc R
C80 C 0.83404(17) 0.8547(3) -0.0134(2) 0.0463(11) Uani 1 1 d .
C81 C 0.82238(17) 0.8576(3) -0.0795(2) 0.0488(12) Uani 1 1 d .
H81A H 0.7854 0.8585 -0.1064 0.059 Uiso 1 1 calc R
C82 C 0.86515(18) 0.8590(3) -0.1058(2) 0.0536(12) Uani 1 1 d .
H82A H 0.8564 0.8597 -0.1512 0.064 Uiso 1 1 calc R
C83 C 0.92888(19) 0.8574(3) -0.0073(3) 0.0612(14) Uani 1 1 d .
H83A H 0.9662 0.8582 0.0186 0.073 Uiso 1 1 calc R
C84 C 0.88905(18) 0.8540(3) 0.0226(2) 0.0587(14) Uani 1 1 d .
H84A H 0.8991 0.8512 0.0680 0.070 Uiso 1 1 calc R
O13 O 0.39571(17) 1.0086(3) 0.0112(2) 0.1034(16) Uani 1 1 d .
N5 N 0.46746(15) 0.9197(2) 0.04502(18) 0.0501(10) Uani 1 1 d .
C85 C 0.4180(2) 0.9414(4) 0.0094(2) 0.0674(15) Uani 1 1 d .
H85A H 0.3978 0.9012 -0.0205 0.081 Uiso 1 1 calc R
C86 C 0.5011(2) 0.9784(3) 0.0906(3) 0.0660(14) Uani 1 1 d .
H86A H 0.5299 1.0004 0.0741 0.099 Uiso 1 1 calc R
H86B H 0.5179 0.9498 0.1314 0.099 Uiso 1 1 calc R
H86C H 0.4782 1.0248 0.0971 0.099 Uiso 1 1 calc R
C87 C 0.4903(2) 0.8391(4) 0.0390(3) 0.0813(18) Uani 1 1 d .
H87A H 0.4631 0.8055 0.0073 0.122 Uiso 1 1 calc R
H87B H 0.5005 0.8104 0.0805 0.122 Uiso 1 1 calc R
H87C H 0.5230 0.8463 0.0252 0.122 Uiso 1 1 calc R
O14 O 1.0037(2) 0.6188(4) 0.0546(3) 0.1210(19) Uani 1 1 d .
N6 N 1.0648(2) 0.6023(4) 0.0004(3) 0.0885(16) Uani 1 1 d .
C88 C 1.0400(3) 0.5805(5) 0.0413(3) 0.094(2) Uani 1 1 d .
H88A H 1.0512 0.5291 0.0633 0.112 Uiso 1 1 calc R
C89 C 1.1051(5) 0.5540(6) -0.0137(6) 0.215(7) Uani 1 1 d .
H89A H 1.1207 0.5145 0.0213 0.323 Uiso 1 1 calc R
H89B H 1.1341 0.5908 -0.0188 0.323 Uiso 1 1 calc R
H89C H 1.0888 0.5229 -0.0535 0.323 Uiso 1 1 calc R
C90 C 1.0515(3) 0.6803(6) -0.0323(4) 0.141(4) Uani 1 1 d .
H90A H 1.0188 0.7039 -0.0245 0.211 Uiso 1 1 calc R
H90B H 1.0442 0.6714 -0.0784 0.211 Uiso 1 1 calc R
H90C H 1.0823 0.7192 -0.0166 0.211 Uiso 1 1 calc R
O15 O 0.69528(18) 0.8136(3) -0.1813(3) 0.1117(17) Uani 1 1 d .
N7 N 0.60924(17) 0.8543(3) -0.18985(19) 0.0606(11) Uani 1 1 d .
C91 C 0.6506(2) 0.8294(4) -0.2110(4) 0.0819(19) Uani 1 1 d .
H91A H 0.6421 0.8240 -0.2561 0.098 Uiso 1 1 calc R
C92 C 0.6157(4) 0.8609(5) -0.1235(3) 0.133(3) Uani 1 1 d .
H92A H 0.6032 0.8090 -0.1085 0.200 Uiso 1 1 calc R
H92B H 0.5939 0.9081 -0.1161 0.200 Uiso 1 1 calc R
H92C H 0.6544 0.8701 -0.0999 0.200 Uiso 1 1 calc R
C93 C 0.5568(2) 0.8738(4) -0.2341(3) 0.0847(18) Uani 1 1 d .
H93A H 0.5615 0.8927 -0.2746 0.127 Uiso 1 1 calc R
H93B H 0.5395 0.9184 -0.2164 0.127 Uiso 1 1 calc R
H93C H 0.5336 0.8238 -0.2417 0.127 Uiso 1 1 calc R
O16 O -0.1450(2) 0.6443(6) 0.1157(3) 0.181(3) Uani 1 1 d .
N8 N -0.06685(16) 0.6382(3) 0.1961(2) 0.0664(12) Uani 1 1 d .
C94 C -0.0944(3) 0.6410(7) 0.1361(3) 0.137(4) Uani 1 1 d .
H94A H -0.0747 0.6406 0.1059 0.164 Uiso 1 1 calc R
C95 C -0.0074(2) 0.6345(5) 0.2175(3) 0.104(2) Uani 1 1 d .
H95A H 0.0044 0.5776 0.2324 0.157 Uiso 1 1 calc R
H95B H 0.0070 0.6743 0.2527 0.157 Uiso 1 1 calc R
H95C H 0.0065 0.6489 0.1819 0.157 Uiso 1 1 calc R
C96 C -0.0946(3) 0.6393(5) 0.2441(3) 0.105(2) Uani 1 1 d .
H96A H -0.1343 0.6434 0.2233 0.157 Uiso 1 1 calc R
H96B H -0.0821 0.6876 0.2724 0.157 Uiso 1 1 calc R
H96C H -0.0864 0.5875 0.2693 0.157 Uiso 1 1 calc R

loop_
_atom_site_aniso_label
_atom_site_aniso_U_11
_atom_site_aniso_U_22
_atom_site_aniso_U_33
_atom_site_aniso_U_23
_atom_site_aniso_U_13
_atom_site_aniso_U_12
O1 0.0273(13) 0.0460(17) 0.0437(16) -0.0098(14) 0.0164(13) -0.0008(12)
O2 0.0341(15) 0.069(2) 0.0411(17) 0.0005(16) 0.0172(14) -0.0022(14)
O3 0.0459(18) 0.096(3) 0.0386(18) 0.0001(18) 0.0222(15) 0.0027(17)
O4 0.0273(14) 0.059(2) 0.0387(16) 0.0085(15) 0.0118(13) 0.0098(13)
O5 0.0428(18) 0.128(3) 0.061(2) 0.025(2) 0.0269(17) 0.009(2)
O6 0.044(2) 0.131(4) 0.070(2) 0.019(2) 0.0242(19) 0.018(2)
O7 0.0263(13) 0.0418(17) 0.0386(16) -0.0076(13) 0.0143(12) -0.0066(12)
O8 0.0355(15) 0.074(2) 0.0423(18) -0.0119(16) 0.0195(14) 0.0023(15)
O9 0.0260(15) 0.069(2) 0.0494(19) -0.0061(16) 0.0119(14) -0.0051(14)
O10 0.0244(13) 0.0491(18) 0.0355(15) 0.0056(13) 0.0134(12) 0.0013(12)
O11 0.0282(15) 0.080(2) 0.0484(19) 0.0046(17) 0.0149(14) 0.0022(15)
O12 0.0444(18) 0.101(3) 0.070(2) 0.028(2) 0.0344(18) 0.0049(18)
C1 0.027(2) 0.050(3) 0.043(2) -0.016(2) 0.0143(19) -0.0068(19)
C2 0.035(2) 0.044(3) 0.048(3) -0.014(2) 0.018(2) -0.0077(19)
C3 0.044(3) 0.066(3) 0.063(3) -0.023(3) 0.028(3) -0.019(2)
C4 0.029(2) 0.094(4) 0.072(4) -0.025(3) 0.026(3) -0.011(3)
C5 0.028(2) 0.089(4) 0.057(3) -0.024(3) 0.008(2) 0.000(2)
C6 0.029(2) 0.065(3) 0.041(3) -0.022(2) 0.0029(19) -0.001(2)
C7 0.030(2) 0.049(3) 0.040(2) 0.014(2) 0.0122(19) 0.011(2)
C8 0.034(2) 0.065(3) 0.032(2) 0.010(2) 0.0073(19) 0.015(2)
C9 0.053(3) 0.087(4) 0.036(3) 0.011(3) 0.019(2) 0.023(3)
C10 0.042(3) 0.097(4) 0.053(3) 0.024(3) 0.023(2) 0.008(3)
C11 0.043(3) 0.076(4) 0.050(3) 0.020(3) 0.014(2) -0.003(2)
C12 0.034(2) 0.057(3) 0.044(3) 0.019(2) 0.010(2) 0.009(2)
C13 0.0232(19) 0.040(2) 0.041(2) -0.012(2) 0.0113(18) -0.0042(17)
C14 0.032(2) 0.043(3) 0.050(3) -0.005(2) 0.010(2) -0.0041(19)
C15 0.026(2) 0.059(3) 0.065(3) -0.014(3) 0.012(2) 0.005(2)
C16 0.034(2) 0.074(3) 0.059(3) -0.019(3) 0.023(2) 0.000(2)
C17 0.033(2) 0.060(3) 0.043(3) -0.011(2) 0.018(2) -0.009(2)
C18 0.028(2) 0.051(3) 0.032(2) -0.012(2) 0.0085(18) -0.0093(18)
C19 0.027(2) 0.043(3) 0.034(2) 0.0107(19) 0.0130(18) 0.0098(18)
C20 0.030(2) 0.046(3) 0.032(2) 0.007(2) 0.0088(18) 0.0019(18)
C21 0.025(2) 0.049(3) 0.048(3) 0.012(2) 0.0094(19) 0.0017(19)
C22 0.026(2) 0.057(3) 0.060(3) 0.014(2) 0.022(2) 0.014(2)
C23 0.044(2) 0.048(3) 0.056(3) 0.006(2) 0.026(2) 0.016(2)
C24 0.037(2) 0.040(3) 0.042(2) 0.004(2) 0.016(2) 0.0069(19)
C25 0.042(2) 0.076(4) 0.036(3) -0.010(3) 0.003(2) 0.012(2)
C26 0.039(2) 0.044(3) 0.064(3) 0.009(2) 0.012(2) 0.002(2)
C27 0.032(2) 0.053(3) 0.038(2) -0.001(2) 0.0106(19) -0.0062(19)
C28 0.052(3) 0.039(3) 0.055(3) -0.007(2) 0.026(2) -0.003(2)
C29 0.036(2) 0.052(3) 0.052(3) -0.016(2) 0.021(2) -0.004(2)
C30 0.032(2) 0.038(2) 0.034(2) -0.0008(19) 0.0096(18) 0.0021(18)
C31 0.032(2) 0.037(2) 0.033(2) -0.0017(19) 0.0048(18) 0.0000(17)
C32 0.040(2) 0.043(3) 0.029(2) 0.0015(19) 0.0141(19) 0.0029(19)
C33 0.032(2) 0.038(2) 0.031(2) 0.0066(19) 0.0111(18) 0.0084(18)
C34 0.028(2) 0.052(3) 0.035(2) -0.009(2) 0.0081(18) -0.0039(19)
C35 0.037(2) 0.050(3) 0.041(2) -0.006(2) 0.016(2) 0.004(2)
C36 0.037(2) 0.046(3) 0.041(3) 0.006(2) 0.014(2) 0.0064(19)
C37 0.041(2) 0.064(3) 0.046(3) 0.016(2) 0.017(2) 0.014(2)
C38 0.031(2) 0.051(3) 0.037(2) 0.003(2) 0.0111(19) 0.0058(19)
C39 0.039(2) 0.052(3) 0.039(2) 0.004(2) 0.014(2) 0.005(2)
C40 0.032(2) 0.064(3) 0.048(3) 0.004(2) 0.009(2) 0.012(2)
C41 0.036(2) 0.061(3) 0.046(3) 0.005(2) 0.018(2) 0.003(2)
C42 0.040(2) 0.064(3) 0.050(3) 0.016(2) 0.018(2) 0.009(2)
C43 0.038(2) 0.061(3) 0.052(3) 0.017(2) 0.018(2) 0.008(2)
C44 0.043(3) 0.076(4) 0.057(3) 0.008(3) 0.020(3) 0.004(2)
C45 0.032(2) 0.049(3) 0.052(3) -0.011(2) 0.022(2) -0.0091(19)
C46 0.029(2) 0.033(2) 0.040(2) -0.0024(19) 0.0140(18) -0.0018(17)
C47 0.025(2) 0.052(3) 0.042(2) -0.010(2) 0.0071(18) -0.0096(18)
C48 0.036(2) 0.050(3) 0.037(2) -0.013(2) 0.015(2) -0.005(2)
C49 0.031(2) 0.034(2) 0.033(2) 0.0019(18) 0.0124(18) -0.0002(17)
C50 0.031(2) 0.045(3) 0.038(2) -0.001(2) 0.0107(19) -0.0077(18)
C51 0.037(2) 0.046(3) 0.039(2) -0.008(2) 0.017(2) -0.0068(19)
C52 0.030(2) 0.039(2) 0.046(3) 0.008(2) 0.016(2) 0.0028(18)
C53 0.031(2) 0.063(3) 0.040(2) 0.011(2) 0.015(2) 0.001(2)
C54 0.032(2) 0.044(3) 0.035(2) -0.002(2) 0.0161(19) 0.0009(18)
C55 0.033(2) 0.047(3) 0.034(2) 0.002(2) 0.0102(19) -0.0024(19)
C56 0.035(2) 0.053(3) 0.033(2) 0.001(2) 0.0123(19) -0.006(2)
C57 0.032(2) 0.044(3) 0.038(2) -0.005(2) 0.0146(19) -0.0033(18)
C58 0.037(2) 0.055(3) 0.035(2) 0.008(2) 0.0132(19) 0.005(2)
C59 0.039(2) 0.053(3) 0.040(2) 0.008(2) 0.020(2) 0.002(2)
C60 0.037(2) 0.055(3) 0.047(3) -0.001(2) 0.020(2) -0.004(2)
N1 0.038(2) 0.052(2) 0.053(2) -0.003(2) 0.0187(19) -0.0028(17)
N2 0.044(2) 0.056(3) 0.057(3) -0.002(2) 0.028(2) 0.0007(18)
C61 0.033(2) 0.062(3) 0.055(3) -0.001(2) 0.014(2) -0.001(2)
C62 0.041(2) 0.057(3) 0.046(3) -0.001(2) 0.017(2) -0.001(2)
C63 0.038(2) 0.036(2) 0.047(3) -0.005(2) 0.017(2) -0.0037(18)
C64 0.040(2) 0.052(3) 0.053(3) -0.001(2) 0.015(2) 0.000(2)
C65 0.052(3) 0.059(3) 0.050(3) 0.000(2) 0.023(2) -0.006(2)
C66 0.037(2) 0.044(3) 0.050(3) -0.003(2) 0.015(2) -0.0034(19)
C67 0.038(2) 0.045(3) 0.048(3) -0.005(2) 0.014(2) -0.003(2)
C68 0.036(2) 0.039(3) 0.049(3) -0.002(2) 0.019(2) 0.0003(19)
C69 0.044(2) 0.060(3) 0.046(3) -0.010(2) 0.017(2) -0.008(2)
C70 0.053(3) 0.069(4) 0.047(3) -0.011(3) 0.022(3) -0.009(2)
C71 0.032(2) 0.071(3) 0.058(3) 0.002(3) 0.016(2) 0.002(2)
C72 0.046(3) 0.055(3) 0.048(3) 0.001(2) 0.020(2) 0.000(2)
N3 0.041(2) 0.070(3) 0.050(2) -0.014(2) 0.0221(19) -0.0048(19)
N4 0.038(2) 0.067(3) 0.066(3) -0.004(2) 0.028(2) -0.0042(19)
C73 0.036(2) 0.075(4) 0.056(3) -0.012(3) 0.020(2) 0.002(2)
C74 0.036(2) 0.064(3) 0.051(3) -0.008(2) 0.017(2) 0.002(2)
C75 0.035(2) 0.051(3) 0.054(3) -0.012(2) 0.017(2) -0.005(2)
C76 0.035(2) 0.069(3) 0.055(3) -0.009(3) 0.013(2) -0.001(2)
C77 0.042(3) 0.078(4) 0.051(3) -0.010(3) 0.019(2) -0.008(2)
C78 0.034(2) 0.055(3) 0.058(3) -0.009(2) 0.022(2) -0.004(2)
C79 0.027(2) 0.054(3) 0.067(3) -0.012(3) 0.018(2) -0.007(2)
C80 0.038(2) 0.049(3) 0.058(3) -0.009(2) 0.023(2) -0.003(2)
C81 0.031(2) 0.055(3) 0.063(3) 0.002(2) 0.018(2) 0.001(2)
C82 0.048(3) 0.061(3) 0.058(3) 0.008(3) 0.024(2) 0.003(2)
C83 0.041(3) 0.088(4) 0.063(3) -0.011(3) 0.027(3) -0.008(3)
C84 0.039(3) 0.084(4) 0.058(3) -0.016(3) 0.022(2) -0.014(2)
O13 0.087(3) 0.129(4) 0.079(3) -0.020(3) 0.001(2) 0.055(3)
N5 0.047(2) 0.051(3) 0.046(2) -0.0046(19) 0.0032(18) 0.0002(18)
C85 0.050(3) 0.091(5) 0.053(3) -0.017(3) 0.003(3) 0.007(3)
C86 0.060(3) 0.065(4) 0.062(3) -0.011(3) 0.003(3) -0.003(3)
C87 0.081(4) 0.065(4) 0.077(4) -0.013(3) -0.005(3) 0.012(3)
O14 0.083(3) 0.164(6) 0.106(4) 0.018(4) 0.014(3) -0.005(3)
N6 0.107(4) 0.073(4) 0.084(4) 0.007(3) 0.028(3) -0.021(3)
C88 0.106(6) 0.089(5) 0.078(5) 0.013(4) 0.016(4) -0.016(4)
C89 0.337(16) 0.081(7) 0.330(17) -0.023(8) 0.252(15) -0.006(8)
C90 0.084(5) 0.185(9) 0.124(7) 0.076(7) -0.013(4) -0.042(5)
O15 0.067(3) 0.084(3) 0.178(5) -0.020(3) 0.027(3) -0.003(2)
N7 0.058(3) 0.074(3) 0.050(2) -0.007(2) 0.017(2) 0.007(2)
C91 0.051(3) 0.057(4) 0.137(6) -0.024(4) 0.029(4) -0.012(3)
C92 0.219(9) 0.124(7) 0.062(4) 0.008(5) 0.050(6) 0.050(6)
C93 0.075(4) 0.092(5) 0.087(5) 0.007(4) 0.025(4) -0.003(3)
O16 0.077(4) 0.334(11) 0.102(4) 0.001(5) -0.017(3) 0.032(5)
N8 0.045(2) 0.090(4) 0.053(3) 0.004(2) -0.002(2) 0.002(2)
C94 0.073(5) 0.271(12) 0.057(4) -0.002(6) 0.004(4) 0.024(6)
C95 0.042(3) 0.148(7) 0.113(5) 0.021(5) 0.008(3) -0.002(4)
C96 0.100(5) 0.154(7) 0.063(4) 0.016(4) 0.027(4) -0.004(5)

loop_
_atom_type_symbol
_atom_type_description
_atom_type_scat_dispersion_real
_atom_type_scat_dispersion_imag
_atom_type_scat_source
C C 0.0033 0.0016 'International Tables Vol C Tables 4.2.6.8 and 6.1.1.4'
H H 0.0000 0.0000 'International Tables Vol C Tables 4.2.6.8 and 6.1.1.4'
N N 0.0061 0.0033 'International Tables Vol C Tables 4.2.6.8 and 6.1.1.4'
O O 0.0106 0.0060 'International Tables Vol C Tables 4.2.6.8 and 6.1.1.4'

loop_
_geom_angle_atom_site_label_1
_geom_angle_atom_site_label_2
_geom_angle_atom_site_label_3
_geom_angle
C1 O1 C29 112.1(3)
C7 O4 C37 113.0(3)
C13 O7 C45 113.1(3)
C19 O10 C53 112.9(3)
C6 C1 C2 123.2(4)
C6 C1 O1 118.2(4)
C2 C1 O1 118.6(4)
C3 C2 C1 116.8(4)
C3 C2 C28 120.9(4)
C1 C2 C28 122.3(3)
C4 C3 C2 121.0(5)
C3 C4 C5 121.0(4)
C6 C5 C4 120.4(5)
C5 C6 C1 117.5(5)
C5 C6 C25 121.5(4)
C1 C6 C25 121.0(4)
C8 C7 C12 122.7(4)
C8 C7 O4 119.3(4)
C12 C7 O4 118.0(4)
C7 C8 C9 117.6(4)
C7 C8 C25 121.4(4)
C9 C8 C25 121.0(4)
C10 C9 C8 120.3(5)
C9 C10 C11 121.1(4)
C10 C11 C12 120.5(5)
C11 C12 C7 117.6(4)
C11 C12 C26 120.6(4)
C7 C12 C26 121.7(4)
O7 C13 C18 119.1(3)
O7 C13 C14 118.9(4)
C18 C13 C14 122.0(3)
C15 C14 C13 117.9(4)
C15 C14 C26 120.4(4)
C13 C14 C26 121.7(3)
C16 C15 C14 120.9(4)
C15 C16 C17 120.4(4)
C16 C17 C18 121.1(4)
C17 C18 C13 117.5(4)
C17 C18 C27 121.0(4)
C13 C18 C27 121.4(3)
C24 C19 O10 119.3(4)
C24 C19 C20 122.6(3)
O10 C19 C20 118.1(3)
C19 C20 C21 117.8(4)
C19 C20 C27 121.6(3)
C21 C20 C27 120.6(4)
C22 C21 C20 120.4(4)
C21 C22 C23 120.6(4)
C22 C23 C24 121.2(4)
C19 C24 C23 117.3(4)
C19 C24 C28 121.5(3)
C23 C24 C28 121.1(4)
C8 C25 C6 116.2(4)
C12 C26 C14 114.6(4)
C18 C27 C20 115.1(3)
C2 C28 C24 113.8(4)
O1 C29 C30 109.6(3)
C31 C30 C35 119.1(3)
C31 C30 C29 118.8(4)
C35 C30 C29 122.1(3)
C30 C31 C32 120.7(4)
C33 C32 C31 120.4(4)
C32 C33 C34 119.2(3)
C32 C33 C36 119.4(4)
C34 C33 C36 121.3(4)
C35 C34 C33 120.6(4)
C34 C35 C30 120.0(4)
O3 C36 O2 123.9(4)
O3 C36 C33 122.2(4)
O2 C36 C33 113.9(3)
O4 C37 C38 109.7(3)
C43 C38 C39 119.2(4)
C43 C38 C37 122.5(4)
C39 C38 C37 118.4(4)
C40 C39 C38 120.4(4)
C39 C40 C41 120.6(4)
C42 C41 C40 118.4(4)
C42 C41 C44 122.0(4)
C40 C41 C44 119.6(4)
C43 C42 C41 121.2(4)
C42 C43 C38 120.1(4)
O6 C44 O5 123.9(4)
O6 C44 C41 123.1(5)
O5 C44 C41 113.0(4)
O7 C45 C46 110.1(3)
C51 C46 C47 119.4(3)
C51 C46 C45 117.5(3)
C47 C46 C45 123.1(3)
C48 C47 C46 120.2(4)
C49 C48 C47 120.6(4)
C48 C49 C50 119.7(3)
C48 C49 C52 122.8(4)
C50 C49 C52 117.5(3)
C49 C50 C51 119.2(4)
C46 C51 C50 120.9(4)
O9 C52 O8 123.6(3)
O9 C52 C49 123.0(4)
O8 C52 C49 113.4(3)
O10 C53 C54 109.8(3)
C59 C54 C55 120.2(3)
C59 C54 C53 122.4(3)
C55 C54 C53 117.4(4)
C54 C55 C56 120.0(4)
C55 C56 C57 120.6(4)
C56 C57 C58 119.3(3)
C56 C57 C60 117.9(4)
C58 C57 C60 122.8(4)
C57 C58 C59 119.8(4)
C54 C59 C58 120.0(4)
O12 C60 O11 122.7(4)
O12 C60 C57 122.3(4)
O11 C60 C57 115.0(4)
C61 N1 C65 117.1(4)
C70 N2 C71 117.4(4)
N1 C61 C62 123.2(4)
C61 C62 C63 119.6(4)
C64 C63 C62 117.1(4)
C64 C63 C66 118.8(4)
C62 C63 C66 124.1(4)
C65 C64 C63 119.5(4)
N1 C65 C64 123.4(4)
C67 C66 C63 124.6(4)
C66 C67 C68 124.0(4)
C69 C68 C72 117.2(4)
C69 C68 C67 119.5(4)
C72 C68 C67 123.3(4)
C68 C69 C70 119.9(4)
N2 C70 C69 123.1(4)
N2 C71 C72 123.4(4)
C71 C72 C68 119.0(4)
C73 N3 C77 117.1(4)
C82 N4 C83 116.9(4)
N3 C73 C74 124.5(4)
C73 C74 C75 118.3(5)
C74 C75 C76 117.2(4)
C74 C75 C78 123.2(4)
C76 C75 C78 119.6(4)
C77 C76 C75 120.1(4)
N3 C77 C76 122.8(5)
C79 C78 C75 124.9(4)
C78 C79 C80 125.9(4)
C84 C80 C81 116.7(4)
C84 C80 C79 122.7(4)
C81 C80 C79 120.6(4)
C82 C81 C80 119.4(4)
N4 C82 C81 123.6(5)
N4 C83 C84 123.2(5)
C83 C84 C80 120.1(5)
C85 N5 C87 121.8(4)
C85 N5 C86 120.2(4)
C87 N5 C86 118.0(4)
O13 C85 N5 125.9(5)
C88 N6 C89 123.9(8)
C88 N6 C90 119.4(7)
C89 N6 C90 116.7(7)
O14 C88 N6 127.0(8)
C91 N7 C92 121.5(6)
C91 N7 C93 120.4(5)
C92 N7 C93 118.1(5)
O15 C91 N7 128.2(7)
C94 N8 C96 120.5(5)
C94 N8 C95 121.6(5)
C96 N8 C95 117.9(5)
O16 C94 N8 123.9(7)

loop_
_geom_bond_atom_site_label_1
_geom_bond_atom_site_label_2
_geom_bond_distance
O1 C1 1.400(4)
O1 C29 1.429(5)
O2 C36 1.320(5)
O3 C36 1.211(5)
O4 C7 1.398(4)
O4 C37 1.436(5)
O5 C44 1.305(6)
O6 C44 1.214(6)
O7 C13 1.386(4)
O7 C45 1.429(4)
O8 C52 1.320(5)
O9 C52 1.209(5)
O10 C19 1.392(4)
O10 C53 1.422(5)
O11 C60 1.324(5)
O12 C60 1.209(5)
C1 C6 1.392(6)
C1 C2 1.397(6)
C2 C3 1.392(5)
C2 C28 1.502(6)
C3 C4 1.366(7)
C4 C5 1.384(7)
C5 C6 1.381(6)
C6 C25 1.514(7)
C7 C8 1.385(6)
C7 C12 1.393(6)
C8 C9 1.399(6)
C8 C25 1.493(6)
C9 C10 1.372(7)
C10 C11 1.373(7)
C11 C12 1.390(6)
C12 C26 1.504(6)
C13 C18 1.395(6)
C13 C14 1.398(6)
C14 C15 1.386(5)
C14 C26 1.521(6)
C15 C16 1.373(7)
C16 C17 1.373(6)
C17 C18 1.391(5)
C18 C27 1.502(6)
C19 C24 1.380(6)
C19 C20 1.393(6)
C20 C21 1.397(5)
C20 C27 1.514(6)
C21 C22 1.368(6)
C22 C23 1.372(6)
C23 C24 1.394(5)
C24 C28 1.520(6)
C29 C30 1.498(5)
C30 C31 1.382(5)
C30 C35 1.394(6)
C31 C32 1.384(5)
C32 C33 1.375(5)
C33 C34 1.392(5)
C33 C36 1.494(5)
C34 C35 1.379(5)
C37 C38 1.500(5)
C38 C43 1.387(6)
C38 C39 1.390(6)
C39 C40 1.370(5)
C40 C41 1.398(6)
C41 C42 1.382(6)
C41 C44 1.495(6)
C42 C43 1.374(6)
C45 C46 1.515(5)
C46 C51 1.376(5)
C46 C47 1.382(5)
C47 C48 1.381(5)
C48 C49 1.379(5)
C49 C50 1.388(5)
C49 C52 1.500(5)
C50 C51 1.396(5)
C53 C54 1.517(5)
C54 C59 1.375(6)
C54 C55 1.376(5)
C55 C56 1.381(5)
C56 C57 1.383(6)
C57 C58 1.389(6)
C57 C60 1.481(5)
C58 C59 1.395(5)
N1 C61 1.334(6)
N1 C65 1.337(6)
N2 C70 1.320(6)
N2 C71 1.335(6)
C61 C62 1.373(5)
C62 C63 1.394(6)
C63 C64 1.382(6)
C63 C66 1.472(5)
C64 C65 1.376(6)
C66 C67 1.318(6)
C67 C68 1.478(5)
C68 C69 1.378(6)
C68 C72 1.387(6)
C69 C70 1.379(6)
C71 C72 1.380(6)
N3 C73 1.327(6)
N3 C77 1.331(6)
N4 C82 1.330(6)
N4 C83 1.342(6)
C73 C74 1.379(6)
C74 C75 1.388(6)
C75 C76 1.390(6)
C75 C78 1.466(5)
C76 C77 1.374(6)
C78 C79 1.321(6)
C79 C80 1.465(6)
C80 C84 1.389(6)
C80 C81 1.390(6)
C81 C82 1.386(6)
C83 C84 1.372(6)
O13 C85 1.220(7)
N5 C85 1.316(6)
N5 C87 1.437(6)
N5 C86 1.446(6)
O14 C88 1.220(8)
N6 C88 1.296(8)
N6 C89 1.397(10)
N6 C90 1.425(9)
O15 C91 1.159(7)
N7 C91 1.340(7)
N7 C92 1.419(7)
N7 C93 1.429(7)
O16 C94 1.237(8)
N8 C94 1.290(8)
N8 C96 1.440(7)
N8 C95 1.450(6)

loop_
_geom_hbond_atom_site_label_D
_geom_hbond_atom_site_label_H
_geom_hbond_atom_site_label_A
_geom_hbond_distance_DH
_geom_hbond_distance_HA
_geom_hbond_distance_DA
_geom_hbond_angle_DHA
_geom_hbond_site_symmetry_A
O2 H2 N1 0.99 1.62 2.606(4) 171.3 .
O5 H5 N2 0.99 1.65 2.627(4) 166.8 4_476
O8 H8 N3 0.98 1.65 2.616(4) 166.8 .
O11 H11 N4 0.99 1.73 2.708(4) 169.1 4_476
